data_1538523
loop_
_publ_author_name
'Rentzeperis, P.J.'

_publ_section_title
;
 Die Kristallstruktur von wasserfreiem Mn S O4, und Bemerkungen zur
 Struktur der beiden Co S O4-Modifikationen
;
_journal_name_full
;
Neues Jahrbuch fuer Mineralogie. Monatshefte (Band=Jahr) (1950-)
;
_journal_page_first 210
_journal_page_last 215
_journal_volume 1958
_journal_year 1958
_chemical_formula_sum 'Mn O4 S'
_chemical_name_systematic 'Mn S O4'
_space_group_IT_number 63
_symmetry_space_group_name_Hall '-C 2c 2'
_symmetry_space_group_name_H-M 'C m c m'
_cell_angle_alpha 90
_cell_angle_beta 90
_cell_angle_gamma 90
_cell_formula_units_Z 4
_cell_length_a 5.267
_cell_length_b 8.046
_cell_length_c 6.848
_cell_volume 290.206
_citation_journal_id_ASTM NJMMAW
_cod_data_source_file Rentzeperis_NJMMAW_1958_1980.cif
_cod_data_source_block Mn1O4S1
_cod_original_cell_volume 290.2065
_cod_original_formula_sum 'Mn1 O4 S1'
_cod_database_code 1538523

loop_
_symmetry_equiv_pos_as_xyz
x,y,z
-x,-y,z+1/2
x,-y,-z
-x,y,-z+1/2
-x,-y,-z
x,y,-z-1/2
-x,y,z
x,-y,z-1/2
x+1/2,y+1/2,z
-x+1/2,-y+1/2,z+1/2
x+1/2,-y+1/2,-z
-x+1/2,y+1/2,-z+1/2
-x+1/2,-y+1/2,-z
x+1/2,y+1/2,-z-1/2
-x+1/2,y+1/2,z
x+1/2,-y+1/2,z-1/2

loop_
_atom_site_label
_atom_site_type_symbol
_atom_site_fract_x
_atom_site_fract_y
_atom_site_fract_z
_atom_site_occupancy
_atom_site_U_iso_or_equiv
S1 S+6 0 0.35 0.25 1 0.0
O1 O-2 0 0.25 0.058 1 0.0
Mn1 Mn+2 0 0 0 1 0.0
O2 O-2 0.25 0.469 0.25 1 0.0
